data_7004037
loop_
_publ_author_name
'Herrick, Richard S.'
'Ziegler, Christopher J.'
'Jameson, Donald L.'
'Aquina, Christopher'
'\,Cetin, An\?il'
'Franklin, Brenton R.'
'Condon, Laura R.'
'Barone, Natalie'
'Lopez, Joseph'

_publ_section_title
;
 Rhenium(i) compounds bound by tripodal ligands of pyridine and
 N-methylimidazole
;
_journal_issue 27
_journal_name_full 'Dalton Transactions'
_journal_page_first 3605
_journal_page_last 3609
_journal_paper_doi 10.1039/b802170h
_journal_year 2008
_chemical_formula_sum 'C21 H16 Br Cl3 N3 O4 Re'
_chemical_formula_weight 746.83
_chemical_name_systematic
;
?
;
_space_group_IT_number 14
_symmetry_cell_setting monoclinic
_symmetry_space_group_name_Hall '-P 2ybc'
_symmetry_space_group_name_H-M 'P 1 21/c 1'
_atom_sites_solution_hydrogens geom
_atom_sites_solution_primary direct
_atom_sites_solution_secondary difmap
_audit_creation_method SHELXL-97
_cell_angle_alpha 90.00
_cell_angle_beta 104.105(2)
_cell_angle_gamma 90.00
_cell_formula_units_Z 4
_cell_length_a 10.1458(11)
_cell_length_b 12.0720(13)
_cell_length_c 19.771(2)
_cell_measurement_reflns_used 5482
_cell_measurement_temperature 100(2)
_cell_measurement_theta_max 28.03
_cell_measurement_theta_min 2.58
_cell_volume 2348.5(4)
_computing_cell_refinement 'Bruker SMART'
_computing_data_collection 'Bruker SMART'
_computing_data_reduction 'Bruker SAINT'
_computing_molecular_graphics 'Bruker SHELXTL'
_computing_publication_material 'Bruker SHELXTL'
_computing_structure_refinement 'SHELXL-97 (Sheldrick, 1997)'
_computing_structure_solution 'SHELXS-97 (Sheldrick, 1990)'
_diffrn_ambient_temperature 100(2)
_diffrn_measured_fraction_theta_full 0.967
_diffrn_measured_fraction_theta_max 0.967
_diffrn_measurement_device_type 'CCD area detector'
_diffrn_measurement_method 'phi and omega scans'
_diffrn_radiation_monochromator graphite
_diffrn_radiation_source 'fine-focus sealed tube'
_diffrn_radiation_type MoK\a
_diffrn_radiation_wavelength 0.71073
_diffrn_reflns_av_R_equivalents 0.0726
_diffrn_reflns_av_sigmaI/netI 0.0636
_diffrn_reflns_limit_h_max 13
_diffrn_reflns_limit_h_min -13
_diffrn_reflns_limit_k_max 16
_diffrn_reflns_limit_k_min -15
_diffrn_reflns_limit_l_max 26
_diffrn_reflns_limit_l_min -25
_diffrn_reflns_number 20469
_diffrn_reflns_theta_full 28.32
_diffrn_reflns_theta_max 28.32
_diffrn_reflns_theta_min 1.99
_exptl_absorpt_coefficient_mu 7.251
_exptl_absorpt_correction_T_max 0.4844
_exptl_absorpt_correction_T_min 0.2180
_exptl_absorpt_correction_type multi-scan
_exptl_crystal_colour colourless
_exptl_crystal_density_diffrn 2.112
_exptl_crystal_density_meas ?
_exptl_crystal_density_method .
_exptl_crystal_description block
_exptl_crystal_F_000 1424
_exptl_crystal_size_max 0.20
_exptl_crystal_size_mid 0.20
_exptl_crystal_size_min 0.10
_refine_diff_density_max 2.573
_refine_diff_density_min -1.254
_refine_diff_density_rms 0.193
_refine_ls_extinction_method none
_refine_ls_goodness_of_fit_ref 1.017
_refine_ls_hydrogen_treatment constr
_refine_ls_matrix_type full
_refine_ls_number_parameters 299
_refine_ls_number_reflns 5659
_refine_ls_number_restraints 0
_refine_ls_restrained_S_all 1.017
_refine_ls_R_factor_all 0.0449
_refine_ls_R_factor_gt 0.0359
_refine_ls_shift/su_max 0.001
_refine_ls_shift/su_mean 0.000
_refine_ls_structure_factor_coef Fsqd
_refine_ls_weighting_details 'calc w=1/[\s^2^(Fo^2^)+(0.0321P)^2^+0.0000P] where P=(Fo^2^+2Fc^2^)/3'
_refine_ls_weighting_scheme calc
_refine_ls_wR_factor_gt 0.0786
_refine_ls_wR_factor_ref 0.0825
_reflns_number_gt 4825
_reflns_number_total 5659
_reflns_threshold_expression >2sigma(I)
_cod_data_source_file b802170h.txt
_cod_data_source_block 4
_cod_depositor_comments
;
The following automatic conversions were performed:
'_symmetry_cell_setting' value 'Monoclinic' changed to 'monoclinic'
according to '/home/saulius/struct/CIF-dictionaries/cif_core.dic'
dictionary named 'cif_core.dic' version 2.4.1 from 2010-06-29.

Automatic conversion script
Id: cif_fix_enum 1527 2010-12-29 10:47:43Z saulius 
;
_cod_original_sg_symbol_H-M P2(1)/c
_cod_database_code 7004037

loop_
_symmetry_equiv_pos_as_xyz
'x, y, z'
'-x, y+1/2, -z+1/2'
'-x, -y, -z'
'x, -y-1/2, z-1/2'

loop_
_atom_site_label
_atom_site_type_symbol
_atom_site_fract_x
_atom_site_fract_y
_atom_site_fract_z
_atom_site_U_iso_or_equiv
_atom_site_adp_type
_atom_site_occupancy
_atom_site_symmetry_multiplicity
_atom_site_calc_flag
_atom_site_refinement_flags
_atom_site_disorder_assembly
_atom_site_disorder_group
Re1 Re 0.393848(17) 0.449545(14) 0.670363(9) 0.01343(7) Uani 1 1 d . . .
Br1 Br 0.87212(4) 0.90702(4) 0.65082(2) 0.01833(11) Uani 1 1 d . . .
Cl1 Cl 0.89289(11) 0.09325(10) 0.52912(6) 0.0215(2) Uani 1 1 d . . .
Cl2 Cl 0.78290(12) 0.21055(10) 0.40061(6) 0.0248(3) Uani 1 1 d . . .
Cl3 Cl 0.99425(12) 0.31140(10) 0.50927(7) 0.0299(3) Uani 1 1 d . . .
N1 N 0.3002(3) 0.2850(3) 0.66445(18) 0.0141(7) Uani 1 1 d . . .
N2 N 0.5713(3) 0.3532(3) 0.66463(17) 0.0131(7) Uani 1 1 d . . .
N3 N 0.3509(4) 0.4337(3) 0.55758(19) 0.0154(8) Uani 1 1 d . . .
O1 O 0.4795(3) 0.4515(2) 0.83029(17) 0.0220(8) Uani 1 1 d . . .
O2 O 0.1178(3) 0.5540(3) 0.67059(19) 0.0261(8) Uani 1 1 d . . .
O3 O 0.5214(3) 0.6811(3) 0.67617(18) 0.0278(8) Uani 1 1 d . . .
O4 O 0.4281(3) 0.1417(2) 0.53469(15) 0.0176(7) Uani 1 1 d . . .
C1 C 0.4441(5) 0.4506(3) 0.7712(3) 0.0176(10) Uani 1 1 d . . .
C2 C 0.2210(5) 0.5177(4) 0.6710(2) 0.0173(9) Uani 1 1 d . . .
C3 C 0.4750(4) 0.5948(4) 0.6734(2) 0.0179(9) Uani 1 1 d . . .
C4 C 0.2174(4) 0.2600(4) 0.7067(2) 0.0163(9) Uani 1 1 d . . .
H4 H 0.2035 0.3139 0.7393 0.020 Uiso 1 1 calc R . .
C5 C 0.1527(4) 0.1594(4) 0.7041(2) 0.0188(10) Uani 1 1 d . . .
H5 H 0.0942 0.1448 0.7339 0.023 Uiso 1 1 calc R . .
C6 C 0.1737(4) 0.0807(4) 0.6580(2) 0.0169(9) Uani 1 1 d . . .
H6 H 0.1296 0.0109 0.6558 0.020 Uiso 1 1 calc R . .
C7 C 0.2590(4) 0.1026(4) 0.6148(2) 0.0167(9) Uani 1 1 d . . .
H7 H 0.2748 0.0488 0.5826 0.020 Uiso 1 1 calc R . .
C8 C 0.3207(4) 0.2060(4) 0.6200(2) 0.0147(9) Uani 1 1 d . . .
C9 C 0.6932(4) 0.3732(4) 0.7093(2) 0.0189(10) Uani 1 1 d . . .
H9 H 0.7038 0.4400 0.7355 0.023 Uiso 1 1 calc R . .
C10 C 0.8020(5) 0.3031(4) 0.7190(2) 0.0208(10) Uani 1 1 d . . .
H10 H 0.8865 0.3213 0.7500 0.025 Uiso 1 1 calc R . .
C11 C 0.7844(4) 0.2038(4) 0.6818(2) 0.0195(10) Uani 1 1 d . . .
H11 H 0.8562 0.1514 0.6883 0.023 Uiso 1 1 calc R . .
C12 C 0.6616(4) 0.1825(4) 0.6355(2) 0.0173(9) Uani 1 1 d . . .
H12 H 0.6481 0.1148 0.6103 0.021 Uiso 1 1 calc R . .
C13 C 0.5583(4) 0.2600(4) 0.6259(2) 0.0148(9) Uani 1 1 d . . .
C14 C 0.2988(5) 0.5202(4) 0.5157(2) 0.0185(10) Uani 1 1 d . . .
H14 H 0.2976 0.5913 0.5361 0.022 Uiso 1 1 calc R . .
C15 C 0.2479(5) 0.5093(4) 0.4453(2) 0.0234(10) Uani 1 1 d . . .
H15 H 0.2137 0.5719 0.4174 0.028 Uiso 1 1 calc R . .
C16 C 0.2471(5) 0.4069(4) 0.4161(2) 0.0245(11) Uani 1 1 d . . .
H16 H 0.2088 0.3968 0.3676 0.029 Uiso 1 1 calc R . .
C17 C 0.3024(4) 0.3176(4) 0.4574(2) 0.0180(10) Uani 1 1 d . . .
H17 H 0.3024 0.2459 0.4376 0.022 Uiso 1 1 calc R . .
C18 C 0.3574(4) 0.3342(4) 0.5277(2) 0.0143(9) Uani 1 1 d . . .
C19 C 0.4192(4) 0.2363(3) 0.5750(2) 0.0150(9) Uani 1 1 d . . .
C20 C 0.5153(5) 0.1476(4) 0.4869(2) 0.0252(11) Uani 1 1 d . . .
H20A H 0.5603 0.2199 0.4912 0.038 Uiso 1 1 calc R . .
H20B H 0.4607 0.1377 0.4390 0.038 Uiso 1 1 calc R . .
H20C H 0.5840 0.0890 0.4980 0.038 Uiso 1 1 calc R . .
C21 C 0.9311(5) 0.1855(4) 0.4680(2) 0.0225(10) Uani 1 1 d . . .
H21 H 1.0022 0.1516 0.4473 0.027 Uiso 1 1 calc R . .

loop_
_atom_site_aniso_label
_atom_site_aniso_U_11
_atom_site_aniso_U_22
_atom_site_aniso_U_33
_atom_site_aniso_U_23
_atom_site_aniso_U_13
_atom_site_aniso_U_12
Re1 0.01600(11) 0.01149(11) 0.01316(10) -0.00096(6) 0.00424(7) 0.00097(6)
Br1 0.0197(2) 0.0184(2) 0.0188(2) 0.00005(19) 0.00833(18) -0.00218(18)
Cl1 0.0217(6) 0.0256(6) 0.0183(5) 0.0032(5) 0.0068(5) 0.0023(5)
Cl2 0.0295(6) 0.0236(6) 0.0205(6) 0.0021(5) 0.0043(5) 0.0051(5)
Cl3 0.0226(6) 0.0252(7) 0.0415(7) -0.0052(6) 0.0069(5) -0.0025(5)
N1 0.0137(18) 0.0130(18) 0.0153(18) 0.0020(15) 0.0030(15) -0.0004(15)
N2 0.0151(18) 0.0149(19) 0.0108(17) 0.0016(15) 0.0060(14) 0.0027(15)
N3 0.0145(19) 0.016(2) 0.0147(18) 0.0002(15) 0.0009(15) -0.0009(15)
O1 0.0294(19) 0.0218(19) 0.0156(17) -0.0013(14) 0.0071(15) -0.0020(14)
O2 0.0211(18) 0.030(2) 0.029(2) 0.0055(15) 0.0099(16) 0.0099(15)
O3 0.034(2) 0.0137(18) 0.035(2) -0.0018(15) 0.0076(16) -0.0069(15)
O4 0.0204(16) 0.0161(16) 0.0181(16) -0.0095(13) 0.0080(13) -0.0021(13)
C1 0.022(2) 0.012(2) 0.021(2) -0.0007(18) 0.011(2) 0.0006(18)
C2 0.023(2) 0.017(2) 0.011(2) 0.0021(18) 0.0019(18) 0.0001(19)
C3 0.018(2) 0.017(2) 0.018(2) 0.0000(19) 0.0037(18) 0.006(2)
C4 0.017(2) 0.018(2) 0.016(2) 0.0016(19) 0.0066(18) 0.0015(18)
C5 0.014(2) 0.025(3) 0.018(2) 0.007(2) 0.0047(18) -0.0005(19)
C6 0.013(2) 0.018(2) 0.018(2) 0.0030(19) 0.0001(18) -0.0033(18)
C7 0.017(2) 0.015(2) 0.020(2) -0.0017(19) 0.0057(18) -0.0013(18)
C8 0.013(2) 0.015(2) 0.014(2) 0.0027(18) -0.0003(17) 0.0030(17)
C9 0.021(2) 0.018(2) 0.017(2) -0.0013(19) 0.0046(19) -0.0029(19)
C10 0.017(2) 0.025(3) 0.020(2) -0.002(2) 0.0041(19) -0.004(2)
C11 0.015(2) 0.022(3) 0.023(2) 0.004(2) 0.0074(19) 0.0065(19)
C12 0.020(2) 0.013(2) 0.020(2) 0.0020(19) 0.0072(19) 0.0000(18)
C13 0.019(2) 0.012(2) 0.016(2) -0.0003(18) 0.0091(18) -0.0022(17)
C14 0.026(2) 0.014(2) 0.015(2) 0.0024(19) 0.0057(19) 0.0006(19)
C15 0.027(3) 0.027(3) 0.017(2) 0.004(2) 0.006(2) 0.004(2)
C16 0.024(3) 0.033(3) 0.017(2) 0.004(2) 0.006(2) 0.003(2)
C17 0.017(2) 0.020(2) 0.018(2) -0.0071(19) 0.0062(19) -0.0007(18)
C18 0.014(2) 0.015(2) 0.016(2) -0.0001(18) 0.0054(17) -0.0039(17)
C19 0.016(2) 0.012(2) 0.018(2) -0.0022(18) 0.0054(18) -0.0019(17)
C20 0.029(3) 0.027(3) 0.025(3) -0.008(2) 0.017(2) 0.000(2)
C21 0.025(3) 0.023(3) 0.021(2) 0.000(2) 0.008(2) 0.007(2)

loop_
_atom_type_symbol
_atom_type_description
_atom_type_scat_dispersion_real
_atom_type_scat_dispersion_imag
_atom_type_scat_source
C C 0.0033 0.0016 'International Tables Vol C Tables 4.2.6.8 and 6.1.1.4'
H H 0.0000 0.0000 'International Tables Vol C Tables 4.2.6.8 and 6.1.1.4'
N N 0.0061 0.0033 'International Tables Vol C Tables 4.2.6.8 and 6.1.1.4'
O O 0.0106 0.0060 'International Tables Vol C Tables 4.2.6.8 and 6.1.1.4'
Br Br -0.2901 2.4595 'International Tables Vol C Tables 4.2.6.8 and 6.1.1.4'
Re Re -1.0185 7.2310 'International Tables Vol C Tables 4.2.6.8 and 6.1.1.4'
Cl Cl 0.1484 0.1585 'International Tables Vol C Tables 4.2.6.8 and 6.1.1.4'

loop_
_geom_angle_atom_site_label_1
_geom_angle_atom_site_label_2
_geom_angle_atom_site_label_3
_geom_angle
_geom_angle_site_symmetry_1
_geom_angle_site_symmetry_3
_geom_angle_publ_flag
Cl1 C21 Cl3 110.1(3) . . ?
Cl1 C21 Cl2 109.6(3) . . ?
Cl3 C21 Cl2 110.2(3) . . ?
C13 N2 C9 117.8(4) . . ?
C13 N2 Re1 120.6(3) . . ?
N1 C4 C5 122.3(4) . . ?
N1 C8 C7 123.1(4) . . ?
N1 C8 C19 115.9(4) . . ?
N2 C13 C12 121.3(4) . . ?
N2 C13 C19 118.1(4) . . ?
N2 Re1 N3 82.00(13) . . ?
N2 C9 C10 123.9(4) . . ?
N2 Re1 N1 82.29(13) . . ?
N3 Re1 N1 83.67(13) . . ?
N3 C18 C17 121.3(4) . . ?
N3 C18 C19 118.3(4) . . ?
N3 C14 C15 122.8(4) . . ?
O1 C1 Re1 177.0(4) . . ?
O2 C2 Re1 177.5(4) . . ?
O3 C3 Re1 178.6(4) . . ?
O4 C19 C8 106.0(3) . . ?
O4 C19 C18 110.6(3) . . ?
O4 C19 C13 110.1(3) . . ?
C1 Re1 C2 90.12(18) . . ?
C1 Re1 N2 92.50(16) . . ?
C1 Re1 N1 93.61(15) . . ?
C1 Re1 N3 174.13(16) . . ?
C2 Re1 N1 90.21(16) . . ?
C2 Re1 N2 172.19(16) . . ?
C2 Re1 N3 95.07(16) . . ?
C3 Re1 N3 95.10(16) . . ?
C3 Re1 C1 87.64(18) . . ?
C3 Re1 C2 89.66(18) . . ?
C3 Re1 N2 97.79(16) . . ?
C3 Re1 N1 178.75(16) . . ?
C4 N1 Re1 119.6(3) . . ?
C5 C6 C7 120.0(4) . . ?
C6 C5 C4 119.3(4) . . ?
C6 C7 C8 117.7(4) . . ?
C7 C8 C19 121.1(4) . . ?
C8 N1 C4 117.6(4) . . ?
C8 N1 Re1 122.8(3) . . ?
C8 C19 C18 107.9(3) . . ?
C8 C19 C13 106.6(3) . . ?
C9 C10 C11 117.6(4) . . ?
C9 N2 Re1 120.5(3) . . ?
C11 C12 C13 119.8(4) . . ?
C12 C11 C10 119.3(4) . . ?
C12 C13 C19 120.3(4) . . ?
C13 N2 C9 117.8(4) . . ?
C13 N2 Re1 120.6(3) . . ?
C14 N3 Re1 120.6(3) . . ?
C15 C16 C17 119.8(4) . . ?
C16 C15 C14 118.7(5) . . ?
C17 C18 C19 120.3(4) . . ?
C18 N3 C14 118.1(4) . . ?
C18 N3 Re1 120.6(3) . . ?
C18 C19 C13 115.1(3) . . ?
C18 C17 C16 119.1(4) . . ?
C19 O4 C20 117.7(3) . . ?

loop_
_geom_bond_atom_site_label_1
_geom_bond_atom_site_label_2
_geom_bond_distance
_geom_bond_site_symmetry_2
_geom_bond_publ_flag
Re1 C3 1.932(5) . ?
Re1 C1 1.934(5) . ?
Re1 C2 1.940(5) . ?
Re1 N2 2.169(3) . ?
Re1 N3 2.174(4) . ?
Re1 N1 2.193(4) . ?
Cl1 C21 1.754(5) . ?
Cl2 C21 1.776(5) . ?
Cl3 C21 1.769(5) . ?
N1 C8 1.346(5) . ?
N1 C4 1.355(5) . ?
N2 C13 1.349(5) . ?
N2 C9 1.356(6) . ?
N3 C18 1.348(5) . ?
N3 C14 1.358(5) . ?
O1 C1 1.136(6) . ?
O2 C2 1.132(5) . ?
O3 C3 1.139(5) . ?
O4 C20 1.445(5) . ?
C4 C5 1.375(6) . ?
C6 C5 1.368(6) . ?
C7 C6 1.382(6) . ?
C7 C8 1.390(6) . ?
C10 C9 1.367(6) . ?
C10 C11 1.395(6) . ?
C12 C11 1.378(6) . ?
C13 C12 1.384(6) . ?
C13 C19 1.547(6) . ?
C14 C15 1.366(6) . ?
C16 C15 1.364(7) . ?
C17 C16 1.386(6) . ?
C18 C17 1.381(6) . ?
C18 C19 1.542(6) . ?
C19 O4 1.408(5) . ?
C19 C8 1.536(6) . ?
